data_4112563
loop_
_publ_author_name
'Russell P. Hughes'
'Donghui Zhang'
'Antony J. Ward'
'Lev N. Zakharov'
'Arnold L. Rheingold'

_publ_section_title
;
 Conformational Analysis and Assignments of Relative Stereocenter
 Configurations in Fluoroalkyl-Iridium Complexes Using 19F{1H} HOESY
 Experiments. Comparison with Solid-State X-ray Structural Results
;
_journal_name_full 'Journal of the American Chemical Society'
_journal_page_first 6169
_journal_page_last 6178
_journal_paper_doi 10.1021/ja049225q
_journal_volume 126
_journal_year 2004
_chemical_formula_sum 'C17 H24 F9 I Ir P'
_chemical_formula_weight 749.43
_chemical_name_systematic
; 
 ? 
;
_space_group_IT_number 9
_symmetry_cell_setting monoclinic
_symmetry_space_group_name_Hall 'C -2yc'
_symmetry_space_group_name_H-M 'C 1 c 1'
_atom_sites_solution_hydrogens geom
_atom_sites_solution_primary patterson
_atom_sites_solution_secondary difmap
_audit_creation_method SHELXL-97
_cell_angle_alpha 90.00
_cell_angle_beta 90.160(2)
_cell_angle_gamma 90.00
_cell_formula_units_Z 4
_cell_length_a 9.4637(7)
_cell_length_b 15.4169(7)
_cell_length_c 14.9804(9)
_cell_measurement_temperature 173(2)
_cell_volume 2185.6(2)
_computing_cell_refinement 'Bruker SMART'
_computing_data_collection 'Bruker SMART'
_computing_data_reduction 'Bruker SHELXTL'
_computing_molecular_graphics 'Bruker SHELXTL'
_computing_publication_material 'Bruker SHELXTL'
_computing_structure_refinement 'SHELXL-97 (Sheldrick, 1997)'
_computing_structure_solution 'SHELXS-97 (Sheldrick, 1990)'
_diffrn_ambient_temperature 173(2)
_diffrn_measured_fraction_theta_full 0.850
_diffrn_measured_fraction_theta_max 0.850
_diffrn_measurement_device_type 'CCD area detector'
_diffrn_measurement_method 'phi and omega scans'
_diffrn_radiation_monochromator graphite
_diffrn_radiation_source 'fine-focus sealed tube'
_diffrn_radiation_type MoK\a
_diffrn_radiation_wavelength 0.71073
_diffrn_reflns_av_R_equivalents 0.0514
_diffrn_reflns_av_sigmaI/netI 0.0382
_diffrn_reflns_limit_h_max 12
_diffrn_reflns_limit_h_min -11
_diffrn_reflns_limit_k_max 18
_diffrn_reflns_limit_k_min -19
_diffrn_reflns_limit_l_max 19
_diffrn_reflns_limit_l_min -18
_diffrn_reflns_number 5251
_diffrn_reflns_theta_full 28.29
_diffrn_reflns_theta_max 28.29
_diffrn_reflns_theta_min 2.53
_exptl_absorpt_coefficient_mu 7.671
_exptl_absorpt_correction_T_max 0.3091
_exptl_absorpt_correction_T_min 0.1494
_exptl_absorpt_correction_type multi-scan
_exptl_absorpt_process_details SADABS
_exptl_crystal_colour Orange/Yellow
_exptl_crystal_density_diffrn 2.278
_exptl_crystal_description Block
_exptl_crystal_F_000 1408
_exptl_crystal_size_max 0.40
_exptl_crystal_size_mid 0.30
_exptl_crystal_size_min 0.20
_refine_diff_density_max 1.531
_refine_diff_density_min -1.528
_refine_diff_density_rms 0.206
_refine_ls_abs_structure_details 'Flack H D (1983), Acta Cryst. A39, 876-881'
_refine_ls_abs_structure_Flack 0.034(9)
_refine_ls_extinction_method none
_refine_ls_goodness_of_fit_ref 1.068
_refine_ls_hydrogen_treatment mixed
_refine_ls_matrix_type full
_refine_ls_number_parameters 270
_refine_ls_number_reflns 3485
_refine_ls_number_restraints 2
_refine_ls_restrained_S_all 1.068
_refine_ls_R_factor_all 0.0368
_refine_ls_R_factor_gt 0.0364
_refine_ls_shift/su_max 0.004
_refine_ls_shift/su_mean 0.000
_refine_ls_structure_factor_coef Fsqd
_refine_ls_weighting_details 'calc w=1/[\s^2^(Fo^2^)+(0.0619P)^2^+24.5955P] where P=(Fo^2^+2Fc^2^)/3'
_refine_ls_weighting_scheme calc
_refine_ls_wR_factor_gt 0.0957
_refine_ls_wR_factor_ref 0.0961
_reflns_number_gt 3450
_reflns_number_total 3485
_reflns_threshold_expression >2sigma(I)
_cod_data_source_file ja049225qsi20040316_115930_3.cif
_cod_data_source_block rph147_compound4
_cod_database_code 4112563

loop_
_symmetry_equiv_pos_as_xyz
'x, y, z'
'x, -y, z+1/2'
'x+1/2, y+1/2, z'
'x+1/2, -y+1/2, z+1/2'

loop_
_atom_site_label
_atom_site_type_symbol
_atom_site_fract_x
_atom_site_fract_y
_atom_site_fract_z
_atom_site_U_iso_or_equiv
_atom_site_adp_type
_atom_site_occupancy
_atom_site_symmetry_multiplicity
_atom_site_calc_flag
_atom_site_refinement_flags
Ir1 Ir 0.49193(4) 0.164521(17) 0.73753(4) 0.01558(11) Uani 1 1 d .
I1 I 0.36817(7) 0.02576(4) 0.65958(5) 0.02777(19) Uani 1 1 d .
P1 P 0.4410(3) 0.10014(16) 0.87188(19) 0.0198(6) Uani 1 1 d .
C1 C 0.5205(12) 0.3040(6) 0.7566(9) 0.027(3) Uani 1 1 d .
C2 C 0.5488(13) 0.2876(7) 0.6642(8) 0.024(2) Uani 1 1 d .
C3 C 0.4310(13) 0.2528(7) 0.6254(8) 0.026(3) Uani 1 1 d .
C4 C 0.3156(14) 0.2523(7) 0.6909(9) 0.031(3) Uani 1 1 d .
C5 C 0.3729(15) 0.2864(6) 0.7708(9) 0.030(3) Uani 1 1 d .
C6 C 0.6096(16) 0.3571(6) 0.8212(10) 0.033(3) Uani 1 1 d .
H6A H 0.7099 0.3494 0.8071 0.049 Uiso 1 1 calc R
H6B H 0.5918 0.3376 0.8824 0.049 Uiso 1 1 calc R
H6C H 0.5846 0.4186 0.8157 0.049 Uiso 1 1 calc R
C7 C 0.6810(16) 0.3152(9) 0.6171(10) 0.027(3) Uani 1 1 d .
H7A H 0.7017 0.2743 0.5688 0.041 Uiso 1 1 calc R
H7B H 0.7600 0.3160 0.6596 0.041 Uiso 1 1 calc R
H7C H 0.6677 0.3734 0.5921 0.041 Uiso 1 1 calc R
C8 C 0.4087(16) 0.2334(8) 0.5283(9) 0.036(3) Uani 1 1 d .
H8A H 0.4959 0.2456 0.4954 0.054 Uiso 1 1 calc R
H8B H 0.3322 0.2698 0.5050 0.054 Uiso 1 1 calc R
H8C H 0.3836 0.1721 0.5210 0.054 Uiso 1 1 calc R
C9 C 0.1679(16) 0.2303(12) 0.6747(14) 0.050(5) Uani 1 1 d .
H9A H 0.1279 0.2037 0.7284 0.075 Uiso 1 1 calc R
H9B H 0.1616 0.1894 0.6248 0.075 Uiso 1 1 calc R
H9C H 0.1151 0.2831 0.6600 0.075 Uiso 1 1 calc R
C10 C 0.287(2) 0.3160(10) 0.8487(12) 0.044(5) Uani 1 1 d .
H10A H 0.2601 0.3768 0.8402 0.066 Uiso 1 1 calc R
H10B H 0.3429 0.3103 0.9035 0.066 Uiso 1 1 calc R
H10C H 0.2016 0.2803 0.8533 0.066 Uiso 1 1 calc R
C11 C 0.6924(13) 0.0994(6) 0.7298(9) 0.025(2) Uani 1 1 d .
C12 C 0.7560(13) 0.0933(7) 0.6331(10) 0.028(3) Uani 1 1 d .
C13 C 0.8213(17) 0.0080(8) 0.6015(9) 0.037(3) Uani 1 1 d .
C14 C 0.8028(13) 0.1318(7) 0.7922(8) 0.023(2) Uani 1 1 d .
C15 C 0.5013(15) -0.0104(6) 0.8962(9) 0.031(3) Uani 1 1 d .
H15A H 0.6020 -0.0093 0.9117 0.046 Uiso 1 1 calc R
H15B H 0.4869 -0.0470 0.8436 0.046 Uiso 1 1 calc R
H15C H 0.4473 -0.0339 0.9465 0.046 Uiso 1 1 calc R
C16 C 0.4909(17) 0.1591(8) 0.9713(9) 0.032(3) Uani 1 1 d .
H16A H 0.4391 0.2141 0.9735 0.049 Uiso 1 1 calc R
H16B H 0.5927 0.1708 0.9702 0.049 Uiso 1 1 calc R
H16C H 0.4680 0.1244 1.0242 0.049 Uiso 1 1 calc R
C17 C 0.2511(14) 0.0876(8) 0.8867(9) 0.031(3) Uani 1 1 d .
H17A H 0.2306 0.0770 0.9499 0.047 Uiso 1 1 calc R
H17B H 0.2176 0.0385 0.8510 0.047 Uiso 1 1 calc R
H17C H 0.2029 0.1406 0.8673 0.047 Uiso 1 1 calc R
F1 F 0.6824(8) 0.0107(4) 0.7501(5) 0.0266(15) Uani 1 1 d .
F2 F 0.6604(8) 0.1147(4) 0.5667(5) 0.0278(15) Uani 1 1 d .
F3 F 0.8612(8) 0.1559(4) 0.6218(6) 0.0333(18) Uani 1 1 d .
F4 F 0.7277(10) -0.0525(5) 0.5892(6) 0.044(2) Uani 1 1 d .
F5 F 0.8818(11) 0.0214(6) 0.5205(6) 0.050(3) Uani 1 1 d .
F6 F 0.9223(9) -0.0210(5) 0.6526(6) 0.045(2) Uani 1 1 d .
F7 F 0.9287(8) 0.0914(5) 0.7841(6) 0.0384(19) Uani 1 1 d .
F8 F 0.7646(9) 0.1175(6) 0.8771(5) 0.0381(18) Uani 1 1 d .
F9 F 0.8299(11) 0.2162(5) 0.7854(6) 0.041(2) Uani 1 1 d .

loop_
_atom_site_aniso_label
_atom_site_aniso_U_11
_atom_site_aniso_U_22
_atom_site_aniso_U_33
_atom_site_aniso_U_23
_atom_site_aniso_U_13
_atom_site_aniso_U_12
Ir1 0.01566(16) 0.01467(14) 0.01641(19) 0.00102(16) 0.00099(13) -0.00158(16)
I1 0.0309(4) 0.0283(3) 0.0241(4) -0.0059(3) 0.0019(3) -0.0126(3)
P1 0.0228(14) 0.0196(10) 0.0171(14) 0.0026(9) 0.0026(12) 0.0009(9)
C1 0.030(7) 0.010(3) 0.041(9) 0.002(4) -0.004(6) -0.004(3)
C2 0.026(6) 0.025(4) 0.021(6) -0.001(4) -0.010(5) -0.004(4)
C3 0.030(6) 0.030(5) 0.019(6) 0.010(4) 0.005(5) 0.000(4)
C4 0.031(7) 0.025(5) 0.038(8) 0.012(5) 0.008(6) 0.007(4)
C5 0.043(7) 0.017(4) 0.029(7) 0.007(4) 0.017(6) 0.010(4)
C6 0.041(7) 0.016(4) 0.041(8) -0.001(5) -0.006(6) -0.003(5)
C7 0.024(6) 0.033(5) 0.025(7) 0.008(5) 0.010(6) -0.012(5)
C8 0.043(8) 0.038(6) 0.028(7) 0.011(5) 0.001(6) 0.004(5)
C9 0.013(6) 0.080(11) 0.057(11) 0.039(9) -0.001(7) 0.018(6)
C10 0.051(11) 0.031(6) 0.049(11) 0.012(7) 0.021(9) 0.026(7)
C11 0.030(6) 0.016(4) 0.027(7) 0.001(4) -0.004(5) 0.001(4)
C12 0.020(6) 0.024(5) 0.041(8) 0.000(5) 0.005(6) -0.004(4)
C13 0.049(9) 0.037(6) 0.026(7) -0.008(5) 0.011(7) 0.003(6)
C14 0.023(5) 0.026(5) 0.021(6) -0.004(4) -0.003(5) -0.005(4)
C15 0.045(8) 0.014(4) 0.033(7) 0.010(4) 0.010(6) 0.008(4)
C16 0.037(7) 0.045(6) 0.016(6) -0.007(4) 0.005(6) -0.005(5)
C17 0.024(6) 0.038(6) 0.032(8) 0.001(5) 0.015(6) -0.007(5)
F1 0.033(4) 0.017(3) 0.030(4) 0.003(2) 0.005(3) 0.003(2)
F2 0.021(3) 0.040(3) 0.022(4) -0.003(3) -0.002(3) -0.001(3)
F3 0.022(4) 0.041(4) 0.036(5) 0.019(3) 0.009(4) -0.006(3)
F4 0.051(5) 0.028(3) 0.054(6) -0.018(3) 0.008(4) 0.000(3)
F5 0.060(6) 0.061(5) 0.030(5) -0.003(4) 0.023(5) 0.014(4)
F6 0.038(5) 0.048(4) 0.050(6) -0.003(4) 0.000(4) 0.020(3)
F7 0.021(4) 0.054(4) 0.040(5) -0.001(4) -0.004(4) 0.008(3)
F8 0.031(4) 0.059(5) 0.024(4) 0.002(3) -0.005(4) 0.001(3)
F9 0.047(6) 0.036(4) 0.041(5) -0.007(4) -0.009(4) -0.006(3)

loop_
_atom_type_symbol
_atom_type_description
_atom_type_scat_dispersion_real
_atom_type_scat_dispersion_imag
_atom_type_scat_source
C C 0.0033 0.0016 'International Tables Vol C Tables 4.2.6.8 and 6.1.1.4'
H H 0.0000 0.0000 'International Tables Vol C Tables 4.2.6.8 and 6.1.1.4'
F F 0.0171 0.0103 'International Tables Vol C Tables 4.2.6.8 and 6.1.1.4'
P P 0.1023 0.0942 'International Tables Vol C Tables 4.2.6.8 and 6.1.1.4'
I I -0.4742 1.8119 'International Tables Vol C Tables 4.2.6.8 and 6.1.1.4'
Ir Ir -1.4442 7.9887 'International Tables Vol C Tables 4.2.6.8 and 6.1.1.4'

loop_
_geom_angle_atom_site_label_1
_geom_angle_atom_site_label_2
_geom_angle_atom_site_label_3
_geom_angle
C11 Ir1 C1 111.0(4)
C11 Ir1 C3 118.0(4)
C1 Ir1 C3 62.0(5)
C11 Ir1 C5 147.7(5)
C1 Ir1 C5 37.9(5)
C3 Ir1 C5 61.9(4)
C11 Ir1 C4 156.2(4)
C1 Ir1 C4 62.7(5)
C3 Ir1 C4 38.2(4)
C5 Ir1 C4 36.6(6)
C11 Ir1 C2 98.9(4)
C1 Ir1 C2 37.6(4)
C3 Ir1 C2 35.4(5)
C5 Ir1 C2 61.7(4)
C4 Ir1 C2 61.5(4)
C11 Ir1 P1 91.9(3)
C1 Ir1 P1 109.7(4)
C3 Ir1 P1 150.1(3)
C5 Ir1 P1 93.5(3)
C4 Ir1 P1 111.9(3)
C2 Ir1 P1 147.2(3)
C11 Ir1 I1 89.3(3)
C1 Ir1 I1 152.7(3)
C3 Ir1 I1 92.7(3)
C5 Ir1 I1 122.7(4)
C4 Ir1 I1 91.2(4)
C2 Ir1 I1 124.0(3)
P1 Ir1 I1 86.83(7)
C16 P1 C17 102.0(6)
C16 P1 C15 102.9(7)
C17 P1 C15 100.6(6)
C16 P1 Ir1 116.7(4)
C17 P1 Ir1 111.3(5)
C15 P1 Ir1 120.7(4)
C2 C1 C5 107.1(10)
C2 C1 C6 127.2(11)
C5 C1 C6 123.0(12)
C2 C1 Ir1 73.9(6)
C5 C1 Ir1 73.4(5)
C6 C1 Ir1 132.9(8)
C3 C2 C1 109.0(10)
C3 C2 C7 126.3(12)
C1 C2 C7 124.3(12)
C3 C2 Ir1 71.4(6)
C1 C2 Ir1 68.5(6)
C7 C2 Ir1 131.9(9)
C2 C3 C4 109.0(11)
C2 C3 C8 127.1(11)
C4 C3 C8 122.9(12)
C2 C3 Ir1 73.2(7)
C4 C3 Ir1 71.7(6)
C8 C3 Ir1 130.0(8)
C5 C4 C9 126.3(13)
C5 C4 C3 106.2(11)
C9 C4 C3 127.1(14)
C5 C4 Ir1 71.3(7)
C9 C4 Ir1 128.3(9)
C3 C4 Ir1 70.1(7)
C4 C5 C1 108.4(10)
C4 C5 C10 124.5(15)
C1 C5 C10 126.0(15)
C4 C5 Ir1 72.1(6)
C1 C5 Ir1 68.7(5)
C10 C5 Ir1 134.6(8)
F1 C11 C14 103.8(10)
F1 C11 C12 99.7(8)
C14 C11 C12 109.2(10)
F1 C11 Ir1 112.5(7)
C14 C11 Ir1 115.3(7)
C12 C11 Ir1 114.7(8)
F2 C12 F3 102.3(9)
F2 C12 C13 104.2(11)
F3 C12 C13 105.5(10)
F2 C12 C11 113.4(9)
F3 C12 C11 110.2(10)
C13 C12 C11 119.5(10)
F4 C13 F6 109.5(11)
F4 C13 F5 105.8(12)
F6 C13 F5 105.5(12)
F4 C13 C12 112.7(12)
F6 C13 C12 114.2(12)
F5 C13 C12 108.6(11)
F9 C14 F8 106.6(9)
F9 C14 F7 105.9(9)
F8 C14 F7 104.4(10)
F9 C14 C11 114.6(10)
F8 C14 C11 110.5(9)
F7 C14 C11 114.0(9)

loop_
_geom_bond_atom_site_label_1
_geom_bond_atom_site_label_2
_geom_bond_distance
Ir1 C11 2.150(12)
Ir1 C1 2.186(9)
Ir1 C3 2.236(12)
Ir1 C5 2.247(10)
Ir1 C4 2.258(12)
Ir1 C2 2.258(11)
Ir1 P1 2.296(3)
Ir1 I1 2.7026(8)
P1 C16 1.807(14)
P1 C17 1.822(13)
P1 C15 1.833(10)
C1 C2 1.433(17)
C1 C5 1.440(18)
C1 C6 1.521(18)
C2 C3 1.366(18)
C2 C7 1.500(16)
C3 C4 1.471(14)
C3 C8 1.500(19)
C4 C5 1.41(2)
C4 C9 1.46(2)
C5 C10 1.495(18)
C11 F1 1.404(11)
C11 C14 1.487(18)
C11 C12 1.572(17)
C12 F2 1.382(17)
C12 F3 1.397(13)
C12 C13 1.529(16)
C13 F4 1.300(17)
C13 F6 1.303(19)
C13 F5 1.358(14)
C14 F9 1.331(13)
C14 F8 1.341(14)
C14 F7 1.350(14)
